data_2217445
loop_
_publ_author_name
'Guo, Ya-Nan'
'Ge, Chun-Hua'
'Xiang-Dong Zhang'
'Zhang, Xiao-Yan'
'Liu, Qi-Tao'

_publ_section_title
;
 Bis[4-(2-hydroxybenzylamino)phenyl] ether
;
_journal_coeditor_code CI2520
_journal_issue 2
_journal_name_full 'Acta Crystallographica Section E'
_journal_page_first o505
_journal_page_last o505
_journal_paper_doi 10.1107/S1600536807061740
_journal_volume 64
_journal_year 2008
_chemical_formula_iupac 'C26 H24 N2 O3'
_chemical_formula_moiety 'C26 H24 N2 O3'
_chemical_formula_sum 'C26 H24 N2 O3'
_chemical_formula_weight 412.47
_chemical_name_systematic
;
Bis[4-(2-hydroxybenzylamino)phenyl] ether
;
_space_group_IT_number 14
_symmetry_cell_setting monoclinic
_symmetry_space_group_name_Hall '-P 2yn'
_symmetry_space_group_name_H-M 'P 1 21/n 1'
_atom_sites_solution_hydrogens geom
_atom_sites_solution_primary direct
_atom_sites_solution_secondary difmap
_audit_creation_method SHELXL-97
_cell_angle_alpha 90.00
_cell_angle_beta 92.2870(10)
_cell_angle_gamma 90.00
_cell_formula_units_Z 4
_cell_length_a 5.8241(5)
_cell_length_b 43.960(4)
_cell_length_c 8.2874(7)
_cell_measurement_reflns_used 774
_cell_measurement_temperature 295(2)
_cell_measurement_theta_max 22.74
_cell_measurement_theta_min 2.54
_cell_volume 2120.1(3)
_computing_cell_refinement 'SAINT (Bruker, 2001)'
_computing_data_collection 'SMART (Bruker, 2001)'
_computing_data_reduction 'SAINT (Bruker, 2001)'
_computing_molecular_graphics 'SHELXTL (Sheldrick, 1997b)'
_computing_publication_material 'SHELXL97 (Sheldrick, 1997a)'
_computing_structure_refinement 'SHELXL97 (Sheldrick, 1997a)'
_computing_structure_solution 'SHELXS97 (Sheldrick, 1997a)'
_diffrn_ambient_temperature 295(2)
_diffrn_measured_fraction_theta_full 0.995
_diffrn_measured_fraction_theta_max 0.995
_diffrn_measurement_device_type 'Bruker SMART CCD area-detector'
_diffrn_measurement_method '\f and \w scans'
_diffrn_radiation_monochromator graphite
_diffrn_radiation_source 'fine-focus sealed tube'
_diffrn_radiation_type MoK\a
_diffrn_radiation_wavelength 0.71073
_diffrn_reflns_av_R_equivalents 0.0458
_diffrn_reflns_av_sigmaI/netI 0.0597
_diffrn_reflns_limit_h_max 7
_diffrn_reflns_limit_h_min -7
_diffrn_reflns_limit_k_max 54
_diffrn_reflns_limit_k_min -49
_diffrn_reflns_limit_l_max 10
_diffrn_reflns_limit_l_min -9
_diffrn_reflns_number 11851
_diffrn_reflns_theta_full 26.05
_diffrn_reflns_theta_max 26.05
_diffrn_reflns_theta_min 1.85
_diffrn_standards_number 0
_exptl_absorpt_coefficient_mu 0.085
_exptl_absorpt_correction_T_max 0.982
_exptl_absorpt_correction_T_min 0.971
_exptl_absorpt_correction_type multi-scan
_exptl_absorpt_process_details '(SADABS; Bruker, 2001)'
_exptl_crystal_colour colourless
_exptl_crystal_density_diffrn 1.292
_exptl_crystal_density_method 'not measured'
_exptl_crystal_description Block
_exptl_crystal_F_000 872
_exptl_crystal_size_max 0.30
_exptl_crystal_size_mid 0.26
_exptl_crystal_size_min 0.13
_refine_diff_density_max 0.195
_refine_diff_density_min -0.211
_refine_ls_extinction_method none
_refine_ls_goodness_of_fit_ref 0.933
_refine_ls_hydrogen_treatment mixed
_refine_ls_matrix_type full
_refine_ls_number_parameters 296
_refine_ls_number_reflns 4170
_refine_ls_number_restraints 0
_refine_ls_restrained_S_all 0.933
_refine_ls_R_factor_all 0.0811
_refine_ls_R_factor_gt 0.0470
_refine_ls_shift/su_max 0.001
_refine_ls_shift/su_mean <0.001
_refine_ls_structure_factor_coef Fsqd
_refine_ls_weighting_details 'calc w=1/[\s^2^(Fo^2^)+(0.0352P)^2^] where P=(Fo^2^+2Fc^2^)/3'
_refine_ls_weighting_scheme calc
_refine_ls_wR_factor_gt 0.0836
_refine_ls_wR_factor_ref 0.0952
_reflns_number_gt 2737
_reflns_number_total 4170
_reflns_threshold_expression I>2\s(I)
_cod_data_source_file ci2520.cif
_cod_data_source_block I
_cod_depositor_comments
;
The following automatic conversions were performed:
'_symmetry_cell_setting' value 'Monoclinic' changed to 'monoclinic'
according to '/home/saulius/struct/CIF-dictionaries/cif_core.dic'
dictionary named 'cif_core.dic' version 2.4.1 from 2010-06-29.

Automatic conversion script
Id: cif_fix_enum 1527 2010-12-29 10:47:43Z saulius 

The following automatic conversions were performed:

'_symmetry_cell_setting' value 'Monoclinic' changed to 'monoclinic'
according to /home/saulius/struct/CIF-dictionaries/cif_core.dic
dictionary named 'cif_core.dic' version 2.4.1 from 2010-06-29.

Automatic conversion script
Id: cif_fix_values 1715 2011-07-08 13:25:40Z adriana 
;
_cod_original_sg_symbol_Hall '-P 2yn '
_cod_original_sg_symbol_H-M 'P 21/n'
_cod_database_code 2217445
_cod_database_fobs_code 2217445

loop_
_symmetry_equiv_pos_as_xyz
'x, y, z'
'-x+1/2, y+1/2, -z+1/2'
'-x, -y, -z'
'x-1/2, -y-1/2, z-1/2'

loop_
_atom_site_type_symbol
_atom_site_label
_atom_site_fract_x
_atom_site_fract_y
_atom_site_fract_z
_atom_site_U_iso_or_equiv
_atom_site_adp_type
_atom_site_calc_flag
_atom_site_refinement_flags
_atom_site_occupancy
O O1 -0.1278(2) 0.10829(3) 0.88351(16) 0.0397(3) Uani d . 1
O O2 0.5755(2) 0.23713(3) 0.53721(16) 0.0457(4) Uani d . 1
N N1 0.1605(3) 0.12562(3) 0.66554(19) 0.0330(4) Uani d . 1
N N2 0.2491(3) 0.35409(3) 0.65634(19) 0.0343(4) Uani d . 1
C C17 0.3126(3) 0.32377(4) 0.6221(2) 0.0300(4) Uani d . 1
C C19 0.5823(3) 0.28987(4) 0.4995(2) 0.0336(4) Uani d . 1
H H19 0.7096 0.2870 0.4369 0.040 Uiso calc R 1
C C6 0.1360(3) 0.07358(4) 0.7657(2) 0.0305(4) Uani d . 1
C C18 0.5022(3) 0.31878(4) 0.5268(2) 0.0323(4) Uani d . 1
H H18 0.5753 0.3353 0.4812 0.039 Uiso calc R 1
C C1 -0.0656(3) 0.07893(4) 0.8465(2) 0.0313(4) Uani d . 1
O O3 0.3648(2) 0.39237(3) 0.89618(17) 0.0507(4) Uani d . 1
C C12 0.2522(3) 0.20261(4) 0.5023(2) 0.0367(5) Uani d . 1
H H12 0.1763 0.2162 0.4325 0.044 Uiso calc R 1
C C16 0.2036(3) 0.29862(4) 0.6834(2) 0.0401(5) Uani d . 1
H H16 0.0741 0.3013 0.7439 0.048 Uiso calc R 1
C C14 0.4741(3) 0.26513(4) 0.5647(2) 0.0326(4) Uani d . 1
C C13 0.1566(3) 0.17455(4) 0.5332(2) 0.0339(4) Uani d . 1
H H13 0.0145 0.1695 0.4853 0.041 Uiso calc R 1
C C11 0.4610(3) 0.21042(4) 0.5755(2) 0.0348(5) Uani d . 1
C C15 0.2846(3) 0.26944(4) 0.6559(2) 0.0412(5) Uani d . 1
H H15 0.2106 0.2528 0.6994 0.049 Uiso calc R 1
C C10 0.5729(3) 0.19037(4) 0.6786(2) 0.0376(5) Uani d . 1
H H10 0.7122 0.1958 0.7294 0.045 Uiso calc R 1
C C20 0.0224(3) 0.36069(4) 0.7182(2) 0.0402(5) Uani d . 1
H H20A 0.0016 0.3493 0.8169 0.048 Uiso calc R 1
H H20B -0.0964 0.3545 0.6396 0.048 Uiso calc R 1
C C26 0.1751(3) 0.40877(4) 0.8431(2) 0.0361(5) Uani d . 1
C C21 0.0020(3) 0.39425(4) 0.7514(2) 0.0331(4) Uani d . 1
C C2 -0.2046(3) 0.05532(4) 0.8928(2) 0.0395(5) Uani d . 1
H H2 -0.3369 0.0593 0.9483 0.047 Uiso calc R 1
C C8 0.2693(3) 0.15367(4) 0.6348(2) 0.0300(4) Uani d . 1
C C5 0.1885(3) 0.04368(4) 0.7293(2) 0.0445(5) Uani d . 1
H H5 0.3207 0.0395 0.6740 0.053 Uiso calc R 1
C C3 -0.1467(3) 0.02578(4) 0.8566(2) 0.0458(5) Uani d . 1
H H3A -0.2396 0.0098 0.8882 0.055 Uiso calc R 1
C C7 0.2944(3) 0.09951(4) 0.7283(2) 0.0372(5) Uani d . 1
H H7A 0.3815 0.1054 0.8255 0.045 Uiso calc R 1
H H7B 0.4021 0.0931 0.6488 0.045 Uiso calc R 1
C C9 0.4781(3) 0.16194(4) 0.7071(2) 0.0365(5) Uani d . 1
H H9 0.5560 0.1483 0.7756 0.044 Uiso calc R 1
C C25 0.1609(3) 0.43923(4) 0.8814(2) 0.0455(5) Uani d . 1
H H25 0.2769 0.4486 0.9438 0.055 Uiso calc R 1
C C22 -0.1831(3) 0.41142(4) 0.6961(2) 0.0447(5) Uani d . 1
H H22 -0.2991 0.4022 0.6331 0.054 Uiso calc R 1
C C24 -0.0287(4) 0.45572(5) 0.8255(2) 0.0501(6) Uani d . 1
H H24 -0.0403 0.4762 0.8510 0.060 Uiso calc R 1
C C4 0.0490(3) 0.01987(4) 0.7735(3) 0.0524(6) Uani d . 1
H H4 0.0869 0.0000 0.7473 0.063 Uiso calc R 1
C C23 -0.1999(4) 0.44200(5) 0.7326(2) 0.0513(6) Uani d . 1
H H23 -0.3261 0.4532 0.6945 0.062 Uiso calc R 1
H H1 -0.051(3) 0.1201(5) 0.815(2) 0.065(7) Uiso d . 1
H H3 0.369(4) 0.3753(6) 0.828(3) 0.105(10) Uiso d . 1
H H1B 0.071(3) 0.1200(4) 0.583(2) 0.037(6) Uiso d . 1
H H2B 0.283(3) 0.3663(4) 0.576(2) 0.042(6) Uiso d . 1

loop_
_atom_site_aniso_label
_atom_site_aniso_U_11
_atom_site_aniso_U_22
_atom_site_aniso_U_33
_atom_site_aniso_U_12
_atom_site_aniso_U_13
_atom_site_aniso_U_23
O1 0.0467(9) 0.0271(8) 0.0462(9) 0.0022(6) 0.0127(7) -0.0026(6)
O2 0.0470(9) 0.0249(8) 0.0666(10) -0.0008(6) 0.0198(7) 0.0036(6)
N1 0.0368(10) 0.0274(9) 0.0341(10) -0.0040(7) -0.0070(8) 0.0043(7)
N2 0.0420(10) 0.0268(9) 0.0345(10) -0.0023(7) 0.0082(8) 0.0037(7)
C17 0.0382(11) 0.0248(10) 0.0268(10) -0.0034(8) -0.0024(8) 0.0000(8)
C19 0.0323(11) 0.0345(11) 0.0343(11) -0.0036(8) 0.0043(8) -0.0014(8)
C6 0.0351(11) 0.0236(10) 0.0327(11) 0.0013(8) -0.0007(8) 0.0012(8)
C18 0.0361(11) 0.0268(11) 0.0341(11) -0.0078(8) 0.0019(9) 0.0031(8)
C1 0.0376(11) 0.0231(10) 0.0331(11) 0.0011(8) -0.0008(8) -0.0004(8)
O3 0.0562(10) 0.0435(9) 0.0507(9) 0.0096(7) -0.0195(7) -0.0059(7)
C12 0.0444(12) 0.0294(11) 0.0364(11) 0.0078(9) 0.0041(9) 0.0043(8)
C16 0.0479(13) 0.0339(12) 0.0395(12) -0.0022(9) 0.0156(9) 0.0003(9)
C14 0.0382(11) 0.0254(11) 0.0343(11) -0.0015(8) 0.0030(9) 0.0004(8)
C13 0.0355(11) 0.0313(11) 0.0346(11) 0.0003(8) -0.0012(9) 0.0004(8)
C11 0.0404(12) 0.0248(11) 0.0400(12) -0.0003(9) 0.0116(9) -0.0017(8)
C15 0.0530(13) 0.0258(11) 0.0460(12) -0.0051(9) 0.0161(10) 0.0048(9)
C10 0.0334(11) 0.0362(12) 0.0432(12) -0.0027(9) 0.0013(9) -0.0008(9)
C20 0.0412(12) 0.0353(12) 0.0444(12) -0.0022(9) 0.0058(9) -0.0016(9)
C26 0.0427(12) 0.0346(12) 0.0309(11) 0.0040(9) 0.0002(9) 0.0030(8)
C21 0.0362(11) 0.0306(11) 0.0328(11) -0.0008(8) 0.0047(8) 0.0014(8)
C2 0.0366(12) 0.0351(12) 0.0468(13) -0.0008(9) 0.0043(9) 0.0025(9)
C8 0.0349(11) 0.0272(10) 0.0280(10) 0.0003(8) 0.0037(8) -0.0019(8)
C5 0.0472(13) 0.0308(12) 0.0564(14) 0.0040(9) 0.0138(10) -0.0008(10)
C3 0.0469(13) 0.0285(12) 0.0620(15) -0.0067(9) 0.0026(11) 0.0034(10)
C7 0.0389(12) 0.0286(11) 0.0444(12) 0.0030(8) 0.0070(9) 0.0035(9)
C9 0.0375(12) 0.0314(11) 0.0402(12) 0.0003(9) -0.0012(9) 0.0067(9)
C25 0.0575(15) 0.0345(12) 0.0443(13) -0.0048(10) -0.0008(10) -0.0042(9)
C22 0.0374(12) 0.0460(14) 0.0505(13) 0.0030(10) -0.0001(10) -0.0027(10)
C24 0.0648(16) 0.0311(12) 0.0552(14) 0.0071(11) 0.0124(12) -0.0003(10)
C4 0.0619(15) 0.0228(11) 0.0732(16) 0.0014(10) 0.0101(12) -0.0034(10)
C23 0.0451(14) 0.0485(14) 0.0605(15) 0.0134(11) 0.0035(11) 0.0038(11)

loop_
_atom_type_symbol
_atom_type_description
_atom_type_scat_dispersion_real
_atom_type_scat_dispersion_imag
_atom_type_scat_source
C C 0.0033 0.0016 'International Tables Vol C Tables 4.2.6.8 and 6.1.1.4'
H H 0.0000 0.0000 'International Tables Vol C Tables 4.2.6.8 and 6.1.1.4'
N N 0.0061 0.0033 'International Tables Vol C Tables 4.2.6.8 and 6.1.1.4'
O O 0.0106 0.0060 'International Tables Vol C Tables 4.2.6.8 and 6.1.1.4'

loop_
_geom_angle_atom_site_label_1
_geom_angle_atom_site_label_2
_geom_angle_atom_site_label_3
_geom_angle
C1 O1 H1 105.1(13)
C14 O2 C11 119.95(13)
C8 N1 C7 120.62(15)
C8 N1 H1B 111.2(11)
C7 N1 H1B 110.2(11)
C17 N2 C20 120.24(15)
C17 N2 H2B 110.8(12)
C20 N2 H2B 112.1(11)
C16 C17 C18 117.79(16)
C16 C17 N2 123.51(16)
C18 C17 N2 118.64(15)
C18 C19 C14 120.09(16)
C18 C19 H19 120.0
C14 C19 H19 120.0
C5 C6 C1 117.52(16)
C5 C6 C7 122.06(16)
C1 C6 C7 120.34(15)
C19 C18 C17 121.18(16)
C19 C18 H18 119.4
C17 C18 H18 119.4
O1 C1 C2 118.68(16)
O1 C1 C6 119.93(15)
C2 C1 C6 121.39(16)
C26 O3 H3 105.5(15)
C11 C12 C13 119.65(17)
C11 C12 H12 120.2
C13 C12 H12 120.2
C17 C16 C15 120.99(17)
C17 C16 H16 119.5
C15 C16 H16 119.5
C15 C14 C19 119.76(16)
C15 C14 O2 124.64(15)
C19 C14 O2 115.55(15)
C12 C13 C8 121.12(17)
C12 C13 H13 119.4
C8 C13 H13 119.4
C10 C11 C12 120.12(17)
C10 C11 O2 117.58(17)
C12 C11 O2 122.03(17)
C14 C15 C16 120.15(16)
C14 C15 H15 119.9
C16 C15 H15 119.9
C11 C10 C9 120.03(18)
C11 C10 H10 120.0
C9 C10 H10 120.0
N2 C20 C21 109.67(14)
N2 C20 H20A 109.7
C21 C20 H20A 109.7
N2 C20 H20B 109.7
C21 C20 H20B 109.7
H20A C20 H20B 108.2
O3 C26 C25 119.30(18)
O3 C26 C21 119.25(17)
C25 C26 C21 121.45(18)
C22 C21 C26 118.01(18)
C22 C21 C20 122.77(17)
C26 C21 C20 119.21(16)
C3 C2 C1 119.80(17)
C3 C2 H2 120.1
C1 C2 H2 120.1
C9 C8 C13 118.32(16)
C9 C8 N1 122.91(16)
C13 C8 N1 118.70(16)
C4 C5 C6 121.54(18)
C4 C5 H5 119.2
C6 C5 H5 119.2
C2 C3 C4 120.01(18)
C2 C3 H3A 120.0
C4 C3 H3A 120.0
N1 C7 C6 110.04(14)
N1 C7 H7A 109.7
C6 C7 H7A 109.7
N1 C7 H7B 109.7
C6 C7 H7B 109.7
H7A C7 H7B 108.2
C8 C9 C10 120.73(17)
C8 C9 H9 119.6
C10 C9 H9 119.6
C26 C25 C24 119.02(19)
C26 C25 H25 120.5
C24 C25 H25 120.5
C21 C22 C23 121.37(19)
C21 C22 H22 119.3
C23 C22 H22 119.3
C23 C24 C25 120.6(2)
C23 C24 H24 119.7
C25 C24 H24 119.7
C3 C4 C5 119.71(18)
C3 C4 H4 120.1
C5 C4 H4 120.1
C24 C23 C22 119.54(19)
C24 C23 H23 120.2
C22 C23 H23 120.2

loop_
_geom_bond_atom_site_label_1
_geom_bond_atom_site_label_2
_geom_bond_distance
O1 C1 1.3784(19)
O1 H1 0.90(2)
O2 C14 1.3883(19)
O2 C11 1.394(2)
N1 C8 1.414(2)
N1 C7 1.471(2)
N1 H1B 0.877(17)
N2 C17 1.415(2)
N2 C20 1.465(2)
N2 H2B 0.882(17)
C17 C16 1.381(2)
C17 C18 1.400(2)
C19 C18 1.375(2)
C19 C14 1.378(2)
C19 H19 0.93
C6 C5 1.385(2)
C6 C1 1.395(2)
C6 C7 1.507(2)
C18 H18 0.93
C1 C2 1.380(2)
O3 C26 1.377(2)
O3 H3 0.94(3)
C12 C11 1.381(2)
C12 C13 1.382(2)
C12 H12 0.93
C16 C15 1.389(2)
C16 H16 0.93
C14 C15 1.376(2)
C13 C8 1.392(2)
C13 H13 0.93
C11 C10 1.374(2)
C15 H15 0.93
C10 C9 1.390(2)
C10 H10 0.93
C20 C21 1.506(2)
C20 H20A 0.97
C20 H20B 0.97
C26 C25 1.379(2)
C26 C21 1.393(2)
C21 C22 1.379(2)
C2 C3 1.378(2)
C2 H2 0.93
C8 C9 1.383(2)
C5 C4 1.383(2)
C5 H5 0.93
C3 C4 1.380(3)
C3 H3A 0.93
C7 H7A 0.97
C7 H7B 0.97
C9 H9 0.93
C25 C24 1.385(3)
C25 H25 0.93
C22 C23 1.382(3)
C22 H22 0.93
C24 C23 1.374(3)
C24 H24 0.93
C4 H4 0.93
C23 H23 0.93

loop_
_geom_hbond_atom_site_label_D
_geom_hbond_atom_site_label_H
_geom_hbond_atom_site_label_A
_geom_hbond_site_symmetry_A
_geom_hbond_distance_DH
_geom_hbond_distance_HA
_geom_hbond_distance_DA
_geom_hbond_angle_DHA
_geom_hbond_publ_flag
O1 H1 N1 1_555 0.90(2) 1.80(2) 2.628(2) 152(2) yes
O3 H3 N2 1_555 0.94(3) 1.82(3) 2.670(2) 150(2) yes
N1 H1B O3 4_565 0.88(2) 2.00(2) 2.876(2) 179(2) yes
N2 H2B O1 4_665 0.88(2) 2.03(2) 2.914(2) 176(2) yes

loop_
_cod_related_entry_id
_cod_related_entry_database
_cod_related_entry_code
1 ChemSpider 15358860
